data_2240809
loop_
_publ_author_name
'Ruddraraju, Kasi Viswanatharaju'
'Hillebrand, Roman'
'Barnes, Charles L.'
'Gates, Kent S.'

_publ_section_title
;
 Crystal structure of methyl
 (<i>S</i>)-2-{(<i>R</i>)-4-[(<i>tert</i>-butoxycarbonyl)amino]-3-oxo-1,2-thiazolidin-2-yl}-3-methylbutanoate:
 a chemical model for oxidized protein tyrosine phosphatase 1B (PTP1B)
;
_journal_coeditor_code SU5136
_journal_issue 7
_journal_name_full 'Acta Crystallographica Section E'
_journal_page_first 741
_journal_page_last 743
_journal_paper_doi 10.1107/S2056989015010051
_journal_volume 71
_journal_year 2015
_chemical_formula_iupac 'C14 H24 N2 O5 S'
_chemical_formula_moiety 'C14 H24 N2 O5 S'
_chemical_formula_sum 'C14 H24 N2 O5 S'
_chemical_formula_weight 332.41
_chemical_name_systematic
(<i>S</i>)-2-{(<i>R</i>)-4-[(<i>tert</i>-Butoxycarbonyl)amino]-3-oxo-1,2-thiazolidin-2-yl}-3-methylbutanoate
_space_group_crystal_system monoclinic
_space_group_IT_number 4
_space_group_name_Hall 'P 2yb'
_space_group_name_H-M_alt 'P 1 21 1'
_symmetry_cell_setting monoclinic
_symmetry_space_group_name_Hall 'P 2yb'
_symmetry_space_group_name_H-M 'P 1 21 1'
_atom_sites_solution_hydrogens geom
_atom_sites_solution_primary direct
_atom_sites_solution_secondary difmap
_audit_creation_method SHELXL-2014/7
_cell_angle_alpha 90
_cell_angle_beta 98.307(3)
_cell_angle_gamma 90
_cell_formula_units_Z 4
_cell_length_a 11.509(3)
_cell_length_b 5.9290(18)
_cell_length_c 25.751(8)
_cell_measurement_reflns_used 7090
_cell_measurement_temperature 173(2)
_cell_measurement_theta_max 22.2
_cell_measurement_theta_min 2.6
_cell_volume 1738.7(9)
_computing_cell_refinement
;
SAINT (Bruker, 2008)
;
_computing_data_collection
;
APEX2 (Bruker, 2008)
;
_computing_data_reduction
;
SAINT (Bruker, 2008)
;
_computing_molecular_graphics
;
Mercury (Macrae <i>et al.</i>,  2008)
;
_computing_publication_material
;
SHELXL2014 (Sheldrick, 2015) and publCIF (Westrip, 2010)
;
_computing_structure_refinement
;
SHELXL2014 (Sheldrick, 2015)
;
_computing_structure_solution
;
SHELXS2014 (Sheldrick, 2008)
;
_diffrn_ambient_temperature 173(2)
_diffrn_measured_fraction_theta_full 0.997
_diffrn_measured_fraction_theta_max 0.982
_diffrn_measurement_device_type 'Bruker APEXII CCD area-detector'
_diffrn_measurement_method 'omega scans'
_diffrn_radiation_monochromator graphite
_diffrn_radiation_source 'fine-focus sealed tube'
_diffrn_radiation_type MoK\a
_diffrn_radiation_wavelength 0.71073
_diffrn_reflns_av_R_equivalents 0.0263
_diffrn_reflns_limit_h_max 14
_diffrn_reflns_limit_h_min -14
_diffrn_reflns_limit_k_max 7
_diffrn_reflns_limit_k_min -7
_diffrn_reflns_limit_l_max 33
_diffrn_reflns_limit_l_min -32
_diffrn_reflns_number 19532
_diffrn_reflns_theta_full 25.242
_diffrn_reflns_theta_max 27.501
_diffrn_reflns_theta_min 1.598
_diffrn_standards_decay_% 0.0
_exptl_absorpt_coefficient_mu 0.209
_exptl_absorpt_correction_T_max 0.99
_exptl_absorpt_correction_T_min 0.88
_exptl_absorpt_correction_type multi-scan
_exptl_absorpt_process_details
;
(SADABS; Bruker, 2008)
;
_exptl_crystal_colour Colourless
_exptl_crystal_density_diffrn 1.270
_exptl_crystal_description Needle
_exptl_crystal_F_000 712
_exptl_crystal_size_max 0.500
_exptl_crystal_size_mid 0.150
_exptl_crystal_size_min 0.050
_refine_diff_density_max 0.224
_refine_diff_density_min -0.246
_refine_ls_abs_structure_details
;
Flack <i>x</i> determined using 2415 quotients
[(<i>I</i>^+^)-(<i>I</i>^-^)]/[(<i>I</i>^+^)+(<i>I</i>^-^)]
(Parsons <i>et al.</i>,  2013)
;
_refine_ls_abs_structure_Flack 0.00(3)
_refine_ls_extinction_method none
_refine_ls_goodness_of_fit_ref 1.054
_refine_ls_hydrogen_treatment constr
_refine_ls_matrix_type full
_refine_ls_number_parameters 409
_refine_ls_number_reflns 7699
_refine_ls_number_restraints 1
_refine_ls_restrained_S_all 1.054
_refine_ls_R_factor_all 0.0530
_refine_ls_R_factor_gt 0.0398
_refine_ls_shift/su_max 0.001
_refine_ls_shift/su_mean 0.000
_refine_ls_structure_factor_coef Fsqd
_refine_ls_weighting_details 'w=1/[\s^2^(Fo^2^)+(0.0332P)^2^+0.3913P] where P=(Fo^2^+2Fc^2^)/3'
_refine_ls_weighting_scheme calc
_refine_ls_wR_factor_gt 0.0804
_refine_ls_wR_factor_ref 0.0857
_reflns_number_gt 6307
_reflns_number_total 7699
_reflns_threshold_expression 'I > 2\s(I)'
_cod_data_source_file su5136sup1.cif
_cod_data_source_block I
_cod_original_sg_symbol_H-M 'P 21'
_cod_database_code 2240809
_cod_database_fobs_code 2240809
_shelx_space_group_comment
;
The symmetry employed for this shelxl refinement is uniquely defined
by the following loop, which should always be used as a source of
symmetry information in preference to the above space-group names.
They are only intended as comments.
;
_shelx_estimated_absorpt_t_min 0.903
_shelx_estimated_absorpt_t_max 0.990

loop_
_space_group_symop_operation_xyz
'x, y, z'
'-x, y+1/2, -z'

loop_
_atom_site_type_symbol
_atom_site_label
_atom_site_fract_x
_atom_site_fract_y
_atom_site_fract_z
_atom_site_U_iso_or_equiv
_atom_site_adp_type
_atom_site_calc_flag
_atom_site_occupancy
S S1A 0.17551(7) 0.37685(12) 0.89628(3) 0.0306(2) Uani d 1
O O1A 0.37713(16) 0.8791(4) 0.92762(7) 0.0258(5) Uani d 1
O O2A -0.04290(17) 0.8246(4) 0.84881(8) 0.0391(6) Uani d 1
O O3A 0.07144(17) 0.8801(4) 0.92603(8) 0.0334(5) Uani d 1
O O4A 0.25361(16) 0.8018(3) 1.02566(7) 0.0287(5) Uani d 1
O O5A 0.40692(16) 0.7475(3) 1.09140(7) 0.0277(5) Uani d 1
N N1A 0.23825(18) 0.6385(4) 0.88732(9) 0.0217(5) Uani d 1
N N2A 0.40950(19) 0.5788(4) 1.01516(8) 0.0249(5) Uani d 1
H H2AN 0.4807 0.5362 1.0286 0.030 Uiso calc 1
C C1A 0.2486(2) 0.3592(5) 0.96298(11) 0.0276(6) Uani d 1
H H1A1 0.1983 0.4206 0.9877 0.033 Uiso calc 1
H H1A2 0.2687 0.2009 0.9727 0.033 Uiso calc 1
C C2A 0.3596(2) 0.5013(5) 0.96366(10) 0.0222(6) Uani d 1
H H2A 0.4199 0.4062 0.9497 0.027 Uiso calc 1
C C3A 0.3281(2) 0.6971(5) 0.92527(10) 0.0202(6) Uani d 1
C C4A 0.1701(2) 0.8095(5) 0.85499(10) 0.0224(6) Uani d 1
H H4A 0.2129 0.9552 0.8627 0.027 Uiso calc 1
C C5A 0.0523(2) 0.8373(5) 0.87466(11) 0.0255(6) Uani d 1
C C6A -0.0312(3) 0.8925(7) 0.95220(12) 0.0433(9) Uani d 1
H H6A1 -0.0795 0.7577 0.9439 0.065 Uiso calc 1
H H6A2 -0.0769 1.0270 0.9403 0.065 Uiso calc 1
H H6A3 -0.0068 0.9012 0.9902 0.065 Uiso calc 1
C C7A 0.1596(3) 0.7759(5) 0.79545(11) 0.0300(7) Uani d 1
H H7A 0.1022 0.8904 0.7788 0.036 Uiso calc 1
C C8A 0.1133(3) 0.5449(6) 0.77637(12) 0.0399(8) Uani d 1
H H8A1 0.0416 0.5108 0.7913 0.060 Uiso calc 1
H H8A2 0.1728 0.4299 0.7876 0.060 Uiso calc 1
H H8A3 0.0958 0.5455 0.7380 0.060 Uiso calc 1
C C9A 0.2768(3) 0.8254(7) 0.77685(13) 0.0466(9) Uani d 1
H H9A1 0.3349 0.7131 0.7916 0.070 Uiso calc 1
H H9A2 0.3037 0.9763 0.7886 0.070 Uiso calc 1
H H9A3 0.2672 0.8186 0.7384 0.070 Uiso calc 1
C C10A 0.3474(2) 0.7172(5) 1.04305(10) 0.0226(6) Uani d 1
C C11A 0.3593(3) 0.8922(5) 1.13002(11) 0.0299(7) Uani d 1
C C12A 0.3575(3) 1.1359(6) 1.11241(13) 0.0390(8) Uani d 1
H H12A 0.3039 1.1522 1.0794 0.058 Uiso calc 1
H H12B 0.4368 1.1816 1.1071 0.058 Uiso calc 1
H H12C 0.3308 1.2317 1.1393 0.058 Uiso calc 1
C C13A 0.4492(3) 0.8548(8) 1.17880(12) 0.0547(11) Uani d 1
H H13A 0.5272 0.8994 1.1715 0.082 Uiso calc 1
H H13B 0.4501 0.6949 1.1885 0.082 Uiso calc 1
H H13C 0.4280 0.9459 1.2078 0.082 Uiso calc 1
C C14A 0.2390(3) 0.8122(6) 1.13960(13) 0.0423(9) Uani d 1
H H14A 0.2411 0.6490 1.1458 0.063 Uiso calc 1
H H14B 0.1811 0.8464 1.1088 0.063 Uiso calc 1
H H14C 0.2171 0.8894 1.1704 0.063 Uiso calc 1
S S1B 0.82980(7) 0.48748(12) 0.60817(3) 0.0323(2) Uani d 1
O O1B 0.61995(16) 0.9736(4) 0.57159(7) 0.0273(5) Uani d 1
O O2B 1.03914(18) 0.9218(4) 0.65232(9) 0.0431(7) Uani d 1
O O3B 0.92605(17) 1.0176(4) 0.57700(8) 0.0322(5) Uani d 1
O O4B 0.74978(16) 0.8851(4) 0.47590(7) 0.0291(5) Uani d 1
O O5B 0.59660(16) 0.8252(4) 0.41038(7) 0.0289(5) Uani d 1
N N1B 0.76343(19) 0.7473(4) 0.61334(9) 0.0228(5) Uani d 1
N N2B 0.5954(2) 0.6591(4) 0.48677(8) 0.0249(5) Uani d 1
H H2BN 0.5257 0.6095 0.4729 0.030 Uiso calc 1
C C1B 0.7557(3) 0.4505(5) 0.54193(11) 0.0281(7) Uani d 1
H H1B1 0.8053 0.5048 0.5161 0.034 Uiso calc 1
H H1B2 0.7365 0.2897 0.5348 0.034 Uiso calc 1
C C2B 0.6441(2) 0.5915(5) 0.53926(10) 0.0215(6) Uani d 1
H H2B 0.5838 0.4986 0.5538 0.026 Uiso calc 1
C C3B 0.6726(2) 0.7945(5) 0.57522(10) 0.0202(6) Uani d 1
C C4B 0.8258(2) 0.9234(5) 0.64632(10) 0.0225(6) Uani d 1
H H4B 0.7808 1.0668 0.6388 0.027 Uiso calc 1
C C5B 0.9443(3) 0.9547(5) 0.62751(11) 0.0263(7) Uani d 1
C C6B 1.0263(3) 1.0160(8) 0.54915(13) 0.0472(9) Uani d 1
H H6B1 1.0737 0.8810 0.5589 0.071 Uiso calc 1
H H6B2 1.0740 1.1510 0.5584 0.071 Uiso calc 1
H H6B3 0.9993 1.0148 0.5113 0.071 Uiso calc 1
C C7B 0.8375(3) 0.8825(5) 0.70572(11) 0.0292(6) Uani d 1
H H7B 0.8995 0.7658 0.7156 0.035 Uiso calc 1
C C8B 0.7239(3) 0.7992(8) 0.72175(14) 0.0514(10) Uani d 1
H H8B1 0.7050 0.6502 0.7063 0.077 Uiso calc 1
H H8B2 0.6606 0.9050 0.7093 0.077 Uiso calc 1
H H8B3 0.7323 0.7882 0.7601 0.077 Uiso calc 1
C C9B 0.8768(3) 1.1022(6) 0.73369(12) 0.0405(8) Uani d 1
H H9B1 0.8166 1.2180 0.7245 0.061 Uiso calc 1
H H9B2 0.9508 1.1521 0.7228 0.061 Uiso calc 1
H H9B3 0.8883 1.0777 0.7717 0.061 Uiso calc 1
C C10B 0.6558(2) 0.7978(5) 0.45889(10) 0.0242(6) Uani d 1
C C11B 0.6433(3) 0.9681(6) 0.37099(11) 0.0320(7) Uani d 1
C C12B 0.6446(3) 1.2118(6) 0.38854(14) 0.0455(9) Uani d 1
H H12D 0.6719 1.3076 0.3617 0.068 Uiso calc 1
H H12E 0.6977 1.2282 0.4217 0.068 Uiso calc 1
H H12F 0.5652 1.2573 0.3936 0.068 Uiso calc 1
C C13B 0.7631(3) 0.8901(7) 0.36143(14) 0.0492(9) Uani d 1
H H13D 0.7624 0.7260 0.3567 0.074 Uiso calc 1
H H13E 0.8214 0.9304 0.3916 0.074 Uiso calc 1
H H13F 0.7833 0.9630 0.3298 0.074 Uiso calc 1
C C14B 0.5525(4) 0.9286(8) 0.32308(13) 0.0617(13) Uani d 1
H H14D 0.5547 0.7702 0.3124 0.093 Uiso calc 1
H H14E 0.5697 1.0255 0.2943 0.093 Uiso calc 1
H H14F 0.4742 0.9646 0.3315 0.093 Uiso calc 1

loop_
_atom_site_aniso_label
_atom_site_aniso_U_11
_atom_site_aniso_U_22
_atom_site_aniso_U_33
_atom_site_aniso_U_12
_atom_site_aniso_U_13
_atom_site_aniso_U_23
S1A 0.0326(5) 0.0190(4) 0.0366(4) -0.0017(3) -0.0067(4) -0.0018(3)
O1A 0.0176(10) 0.0280(12) 0.0308(11) -0.0052(9) 0.0005(8) 0.0013(9)
O2A 0.0231(11) 0.0551(16) 0.0367(12) 0.0073(10) -0.0034(9) 0.0028(11)
O3A 0.0255(11) 0.0482(14) 0.0262(11) 0.0065(10) 0.0035(8) -0.0077(10)
O4A 0.0221(10) 0.0357(13) 0.0275(11) 0.0075(9) 0.0005(8) -0.0033(9)
O5A 0.0258(11) 0.0327(12) 0.0236(10) 0.0037(9) -0.0001(8) -0.0046(9)
N1A 0.0168(11) 0.0180(12) 0.0288(13) 0.0022(9) -0.0014(9) -0.0016(10)
N2A 0.0201(12) 0.0323(14) 0.0214(12) 0.0059(10) -0.0002(9) -0.0031(10)
C1A 0.0310(15) 0.0246(15) 0.0273(15) -0.0011(13) 0.0044(12) -0.0013(13)
C2A 0.0183(13) 0.0266(15) 0.0215(14) 0.0064(12) 0.0025(10) -0.0002(12)
C3A 0.0153(13) 0.0251(15) 0.0206(14) 0.0021(11) 0.0040(11) -0.0017(11)
C4A 0.0205(13) 0.0208(15) 0.0247(14) 0.0047(11) -0.0013(11) -0.0015(11)
C5A 0.0235(14) 0.0217(15) 0.0302(15) 0.0049(11) 0.0002(12) 0.0018(12)
C6A 0.0353(18) 0.060(2) 0.0372(18) 0.0117(18) 0.0127(14) 0.0000(17)
C7A 0.0307(15) 0.0352(18) 0.0231(15) 0.0053(14) 0.0009(12) -0.0019(13)
C8A 0.049(2) 0.039(2) 0.0301(17) 0.0009(16) 0.0002(15) -0.0087(14)
C9A 0.044(2) 0.059(3) 0.0393(19) 0.0004(18) 0.0137(15) -0.0010(17)
C10A 0.0209(14) 0.0242(15) 0.0226(14) -0.0020(11) 0.0027(11) 0.0008(11)
C11A 0.0335(16) 0.0327(18) 0.0242(15) -0.0018(14) 0.0063(13) -0.0067(13)
C12A 0.0441(19) 0.0284(18) 0.047(2) -0.0075(15) 0.0164(16) -0.0039(15)
C13A 0.066(3) 0.066(3) 0.0271(18) 0.007(2) -0.0105(17) -0.0095(18)
C14A 0.053(2) 0.042(2) 0.0364(18) -0.0120(17) 0.0213(16) -0.0065(15)
S1B 0.0358(5) 0.0192(4) 0.0375(5) 0.0025(3) -0.0100(4) 0.0014(3)
O1B 0.0231(11) 0.0299(12) 0.0273(11) 0.0050(9) -0.0020(8) -0.0014(9)
O2B 0.0224(11) 0.0622(18) 0.0414(13) -0.0038(11) -0.0060(10) 0.0064(12)
O3B 0.0287(11) 0.0411(14) 0.0273(11) -0.0026(10) 0.0054(9) 0.0025(10)
O4B 0.0228(10) 0.0369(12) 0.0271(10) -0.0081(10) 0.0017(8) 0.0049(9)
O5B 0.0277(11) 0.0373(13) 0.0204(10) -0.0046(9) -0.0003(8) 0.0041(9)
N1B 0.0228(12) 0.0168(12) 0.0269(12) -0.0019(9) -0.0028(10) 0.0016(9)
N2B 0.0213(12) 0.0314(14) 0.0208(12) -0.0082(10) -0.0007(9) 0.0019(10)
C1B 0.0312(16) 0.0242(16) 0.0285(16) 0.0035(12) 0.0034(13) 0.0009(12)
C2B 0.0210(13) 0.0234(14) 0.0198(13) -0.0046(11) 0.0015(11) 0.0019(11)
C3B 0.0132(12) 0.0253(15) 0.0225(14) -0.0028(11) 0.0041(10) 0.0018(11)
C4B 0.0239(14) 0.0183(14) 0.0236(14) -0.0009(11) -0.0026(11) 0.0009(11)
C5B 0.0268(16) 0.0222(15) 0.0290(16) -0.0040(12) 0.0011(12) -0.0005(12)
C6B 0.042(2) 0.061(3) 0.042(2) -0.0102(19) 0.0164(16) -0.0010(18)
C7B 0.0307(15) 0.0292(16) 0.0264(15) 0.0029(14) -0.0009(12) 0.0044(13)
C8B 0.050(2) 0.066(3) 0.040(2) -0.011(2) 0.0131(16) 0.0059(18)
C9B 0.052(2) 0.040(2) 0.0262(16) 0.0019(16) -0.0044(15) -0.0033(15)
C10B 0.0219(14) 0.0279(16) 0.0228(14) 0.0028(12) 0.0032(11) 0.0009(12)
C11B 0.0347(17) 0.0374(19) 0.0245(16) 0.0024(14) 0.0066(13) 0.0086(13)
C12B 0.053(2) 0.037(2) 0.050(2) 0.0086(17) 0.0193(17) 0.0127(16)
C13B 0.058(2) 0.052(2) 0.043(2) 0.014(2) 0.0264(17) 0.0134(18)
C14B 0.068(3) 0.085(4) 0.0281(19) -0.010(2) -0.0056(18) 0.018(2)

loop_
_atom_type_symbol
_atom_type_description
_atom_type_scat_dispersion_real
_atom_type_scat_dispersion_imag
_atom_type_scat_source
C C 0.0033 0.0016 'International Tables Vol C Tables 4.2.6.8 and 6.1.1.4'
H H 0.0000 0.0000 'International Tables Vol C Tables 4.2.6.8 and 6.1.1.4'
N N 0.0061 0.0033 'International Tables Vol C Tables 4.2.6.8 and 6.1.1.4'
O O 0.0106 0.0060 'International Tables Vol C Tables 4.2.6.8 and 6.1.1.4'
S S 0.1246 0.1234 'International Tables Vol C Tables 4.2.6.8 and 6.1.1.4'

loop_
_geom_angle_atom_site_label_1
_geom_angle_atom_site_label_2
_geom_angle_atom_site_label_3
_geom_angle
N1A S1A C1A 91.87(13)
C5A O3A C6A 116.4(2)
C10A O5A C11A 120.8(2)
C3A N1A C4A 121.3(2)
C3A N1A S1A 114.78(19)
C4A N1A S1A 119.59(17)
C10A N2A C2A 120.6(2)
C10A N2A H2AN 119.7
C2A N2A H2AN 119.7
C2A C1A S1A 104.66(19)
C2A C1A H1A1 110.8
S1A C1A H1A1 110.8
C2A C1A H1A2 110.8
S1A C1A H1A2 110.8
H1A1 C1A H1A2 108.9
N2A C2A C1A 114.0(2)
N2A C2A C3A 112.2(2)
C1A C2A C3A 106.9(2)
N2A C2A H2A 107.9
C1A C2A H2A 107.9
C3A C2A H2A 107.9
O1A C3A N1A 124.2(2)
O1A C3A C2A 125.1(2)
N1A C3A C2A 110.7(2)
N1A C4A C5A 108.3(2)
N1A C4A C7A 115.9(2)
C5A C4A C7A 113.6(2)
N1A C4A H4A 106.1
C5A C4A H4A 106.1
C7A C4A H4A 106.1
O2A C5A O3A 124.7(3)
O2A C5A C4A 126.5(3)
O3A C5A C4A 108.9(2)
O3A C6A H6A1 109.5
O3A C6A H6A2 109.5
H6A1 C6A H6A2 109.5
O3A C6A H6A3 109.5
H6A1 C6A H6A3 109.5
H6A2 C6A H6A3 109.5
C9A C7A C8A 110.8(3)
C9A C7A C4A 110.1(2)
C8A C7A C4A 114.4(3)
C9A C7A H7A 107.1
C8A C7A H7A 107.1
C4A C7A H7A 107.1
C7A C8A H8A1 109.5
C7A C8A H8A2 109.5
H8A1 C8A H8A2 109.5
C7A C8A H8A3 109.5
H8A1 C8A H8A3 109.5
H8A2 C8A H8A3 109.5
C7A C9A H9A1 109.5
C7A C9A H9A2 109.5
H9A1 C9A H9A2 109.5
C7A C9A H9A3 109.5
H9A1 C9A H9A3 109.5
H9A2 C9A H9A3 109.5
O4A C10A O5A 126.4(3)
O4A C10A N2A 124.1(2)
O5A C10A N2A 109.5(2)
O5A C11A C12A 110.1(2)
O5A C11A C14A 111.3(2)
C12A C11A C14A 112.0(3)
O5A C11A C13A 101.4(3)
C12A C11A C13A 111.4(3)
C14A C11A C13A 110.3(3)
C11A C12A H12A 109.5
C11A C12A H12B 109.5
H12A C12A H12B 109.5
C11A C12A H12C 109.5
H12A C12A H12C 109.5
H12B C12A H12C 109.5
C11A C13A H13A 109.5
C11A C13A H13B 109.5
H13A C13A H13B 109.5
C11A C13A H13C 109.5
H13A C13A H13C 109.5
H13B C13A H13C 109.5
C11A C14A H14A 109.5
C11A C14A H14B 109.5
H14A C14A H14B 109.5
C11A C14A H14C 109.5
H14A C14A H14C 109.5
H14B C14A H14C 109.5
N1B S1B C1B 91.57(12)
C5B O3B C6B 117.1(2)
C10B O5B C11B 121.4(2)
C3B N1B C4B 122.3(2)
C3B N1B S1B 115.47(19)
C4B N1B S1B 119.55(17)
C10B N2B C2B 120.5(2)
C10B N2B H2BN 119.8
C2B N2B H2BN 119.8
C2B C1B S1B 104.80(19)
C2B C1B H1B1 110.8
S1B C1B H1B1 110.8
C2B C1B H1B2 110.8
S1B C1B H1B2 110.8
H1B1 C1B H1B2 108.9
N2B C2B C3B 111.7(2)
N2B C2B C1B 113.9(2)
C3B C2B C1B 107.4(2)
N2B C2B H2B 107.9
C3B C2B H2B 107.9
C1B C2B H2B 107.9
O1B C3B N1B 123.9(3)
O1B C3B C2B 125.4(2)
N1B C3B C2B 110.6(2)
N1B C4B C5B 106.8(2)
N1B C4B C7B 115.4(2)
C5B C4B C7B 112.5(2)
N1B C4B H4B 107.3
C5B C4B H4B 107.3
C7B C4B H4B 107.3
O2B C5B O3B 124.4(3)
O2B C5B C4B 126.8(3)
O3B C5B C4B 108.7(2)
O3B C6B H6B1 109.5
O3B C6B H6B2 109.5
H6B1 C6B H6B2 109.5
O3B C6B H6B3 109.5
H6B1 C6B H6B3 109.5
H6B2 C6B H6B3 109.5
C8B C7B C9B 111.1(3)
C8B C7B C4B 111.7(2)
C9B C7B C4B 108.2(2)
C8B C7B H7B 108.6
C9B C7B H7B 108.6
C4B C7B H7B 108.6
C7B C8B H8B1 109.5
C7B C8B H8B2 109.5
H8B1 C8B H8B2 109.5
C7B C8B H8B3 109.5
H8B1 C8B H8B3 109.5
H8B2 C8B H8B3 109.5
C7B C9B H9B1 109.5
C7B C9B H9B2 109.5
H9B1 C9B H9B2 109.5
C7B C9B H9B3 109.5
H9B1 C9B H9B3 109.5
H9B2 C9B H9B3 109.5
O4B C10B O5B 125.9(3)
O4B C10B N2B 124.4(2)
O5B C10B N2B 109.7(2)
O5B C11B C13B 111.5(3)
O5B C11B C12B 109.3(3)
C13B C11B C12B 111.8(3)
O5B C11B C14B 101.1(3)
C13B C11B C14B 111.1(3)
C12B C11B C14B 111.5(3)
C11B C12B H12D 109.5
C11B C12B H12E 109.5
H12D C12B H12E 109.5
C11B C12B H12F 109.5
H12D C12B H12F 109.5
H12E C12B H12F 109.5
C11B C13B H13D 109.5
C11B C13B H13E 109.5
H13D C13B H13E 109.5
C11B C13B H13F 109.5
H13D C13B H13F 109.5
H13E C13B H13F 109.5
C11B C14B H14D 109.5
C11B C14B H14E 109.5
H14D C14B H14E 109.5
C11B C14B H14F 109.5
H14D C14B H14F 109.5
H14E C14B H14F 109.5

loop_
_geom_bond_atom_site_label_1
_geom_bond_atom_site_label_2
_geom_bond_distance
S1A N1A 1.740(2)
S1A C1A 1.803(3)
O1A C3A 1.215(3)
O2A C5A 1.200(3)
O3A C5A 1.334(3)
O3A C6A 1.444(4)
O4A C10A 1.215(3)
O5A C10A 1.344(3)
O5A C11A 1.477(3)
N1A C3A 1.361(3)
N1A C4A 1.465(3)
N2A C10A 1.360(4)
N2A C2A 1.442(3)
N2A H2AN 0.8800
C1A C2A 1.529(4)
C1A H1A1 0.9900
C1A H1A2 0.9900
C2A C3A 1.534(4)
C2A H2A 1.0000
C4A C5A 1.523(4)
C4A C7A 1.533(4)
C4A H4A 1.0000
C6A H6A1 0.9800
C6A H6A2 0.9800
C6A H6A3 0.9800
C7A C9A 1.524(4)
C7A C8A 1.525(5)
C7A H7A 1.0000
C8A H8A1 0.9800
C8A H8A2 0.9800
C8A H8A3 0.9800
C9A H9A1 0.9800
C9A H9A2 0.9800
C9A H9A3 0.9800
C11A C12A 1.514(5)
C11A C14A 1.518(4)
C11A C13A 1.523(4)
C12A H12A 0.9800
C12A H12B 0.9800
C12A H12C 0.9800
C13A H13A 0.9800
C13A H13B 0.9800
C13A H13C 0.9800
C14A H14A 0.9800
C14A H14B 0.9800
C14A H14C 0.9800
S1B N1B 1.733(2)
S1B C1B 1.807(3)
O1B C3B 1.219(3)
O2B C5B 1.199(3)
O3B C5B 1.340(3)
O3B C6B 1.444(4)
O4B C10B 1.222(3)
O5B C10B 1.344(3)
O5B C11B 1.481(4)
N1B C3B 1.356(3)
N1B C4B 1.466(3)
N2B C10B 1.349(4)
N2B C2B 1.443(3)
N2B H2BN 0.8800
C1B C2B 1.526(4)
C1B H1B1 0.9900
C1B H1B2 0.9900
C2B C3B 1.525(4)
C2B H2B 1.0000
C4B C5B 1.523(4)
C4B C7B 1.535(4)
C4B H4B 1.0000
C6B H6B1 0.9800
C6B H6B2 0.9800
C6B H6B3 0.9800
C7B C8B 1.510(4)
C7B C9B 1.526(5)
C7B H7B 1.0000
C8B H8B1 0.9800
C8B H8B2 0.9800
C8B H8B3 0.9800
C9B H9B1 0.9800
C9B H9B2 0.9800
C9B H9B3 0.9800
C11B C13B 1.507(4)
C11B C12B 1.513(5)
C11B C14B 1.516(4)
C12B H12D 0.9800
C12B H12E 0.9800
C12B H12F 0.9800
C13B H13D 0.9800
C13B H13E 0.9800
C13B H13F 0.9800
C14B H14D 0.9800
C14B H14E 0.9800
C14B H14F 0.9800

loop_
_geom_hbond_atom_site_label_D
_geom_hbond_atom_site_label_H
_geom_hbond_atom_site_label_A
_geom_hbond_site_symmetry_A
_geom_hbond_distance_DH
_geom_hbond_distance_HA
_geom_hbond_distance_DA
_geom_hbond_angle_DHA
N2A H2AN O1A 2_647 0.88 2.07 2.925(3) 164
N2B H2BN O1B 2_646 0.88 2.05 2.921(3) 169
C2A H2A O5A 2_647 1.00 2.57 3.549(3) 167
C1B H1B2 O1B 1_545 0.99 2.56 3.371(4) 139
C4A H4A S1A 1_565 1.00 2.70 3.526(3) 140
C4B H4B S1B 1_565 1.00 2.70 3.488(3) 136
C9B H9B3 O2A 1_655 0.98 2.52 3.400(4) 149

loop_
_geom_torsion_atom_site_label_1
_geom_torsion_atom_site_label_2
_geom_torsion_atom_site_label_3
_geom_torsion_atom_site_label_4
_geom_torsion
C1A S1A N1A C3A 13.0(2)
C1A S1A N1A C4A -144.0(2)
N1A S1A C1A C2A -27.2(2)
C10A N2A C2A C1A -61.9(3)
C10A N2A C2A C3A 59.8(3)
S1A C1A C2A N2A 158.7(2)
S1A C1A C2A C3A 34.2(3)
C4A N1A C3A O1A -18.2(4)
S1A N1A C3A O1A -174.7(2)
C4A N1A C3A C2A 162.8(2)
S1A N1A C3A C2A 6.2(3)
N2A C2A C3A O1A 28.5(4)
C1A C2A C3A O1A 154.1(3)
N2A C2A C3A N1A -152.5(2)
C1A C2A C3A N1A -26.8(3)
C3A N1A C4A C5A -103.6(3)
S1A N1A C4A C5A 51.9(3)
C3A N1A C4A C7A 127.3(3)
S1A N1A C4A C7A -77.2(3)
C6A O3A C5A O2A 5.4(5)
C6A O3A C5A C4A -174.9(3)
N1A C4A C5A O2A -126.7(3)
C7A C4A C5A O2A 3.7(4)
N1A C4A C5A O3A 53.7(3)
C7A C4A C5A O3A -176.0(2)
N1A C4A C7A C9A -71.8(3)
C5A C4A C7A C9A 161.7(3)
N1A C4A C7A C8A 53.7(3)
C5A C4A C7A C8A -72.8(3)
C11A O5A C10A O4A 1.1(4)
C11A O5A C10A N2A 179.7(2)
C2A N2A C10A O4A -7.4(4)
C2A N2A C10A O5A 173.9(2)
C10A O5A C11A C12A -67.5(3)
C10A O5A C11A C14A 57.3(3)
C10A O5A C11A C13A 174.5(3)
C1B S1B N1B C3B 12.9(2)
C1B S1B N1B C4B -148.9(2)
N1B S1B C1B C2B -26.1(2)
C10B N2B C2B C3B 57.7(3)
C10B N2B C2B C1B -64.2(3)
S1B C1B C2B N2B 157.0(2)
S1B C1B C2B C3B 32.7(3)
C4B N1B C3B O1B -15.1(4)
S1B N1B C3B O1B -176.4(2)
C4B N1B C3B C2B 166.6(2)
S1B N1B C3B C2B 5.3(3)
N2B C2B C3B O1B 30.9(4)
C1B C2B C3B O1B 156.4(3)
N2B C2B C3B N1B -150.9(2)
C1B C2B C3B N1B -25.3(3)
C3B N1B C4B C5B -106.0(3)
S1B N1B C4B C5B 54.6(3)
C3B N1B C4B C7B 128.2(3)
S1B N1B C4B C7B -71.3(3)
C6B O3B C5B O2B 8.6(5)
C6B O3B C5B C4B -169.0(3)
N1B C4B C5B O2B -117.3(3)
C7B C4B C5B O2B 10.3(4)
N1B C4B C5B O3B 60.1(3)
C7B C4B C5B O3B -172.3(2)
N1B C4B C7B C8B -44.0(4)
C5B C4B C7B C8B -166.8(3)
N1B C4B C7B C9B -166.6(3)
C5B C4B C7B C9B 70.6(3)
C11B O5B C10B O4B 1.0(4)
C11B O5B C10B N2B -179.4(2)
C2B N2B C10B O4B -4.3(4)
C2B N2B C10B O5B 176.1(2)
C10B O5B C11B C13B 57.3(4)
C10B O5B C11B C12B -66.9(4)
C10B O5B C11B C14B 175.4(3)
